data_7223445
loop_
_publ_author_name
'Wang, Zhi-Nan'
'Xu, Xue-Ting'
'Lv, Xiao'
'Bai, Feng-Ying'
'Liu, Shu-Qing'
'Xing, Yong-Heng'

_publ_section_title
;
 Synthesis, crystal structure, fluorescence and antimicrobial activity of
 a series of rare-earth complexes based on indolebutyric acid
;
_journal_issue 126
_journal_name_full 'RSC Adv.'
_journal_page_first 104263
_journal_paper_doi 10.1039/C5RA19376A
_journal_volume 5
_journal_year 2015
_chemical_formula_sum 'C120 H114 Eu2 N16 O22'
_chemical_formula_weight 2436.19
_chemical_name_systematic
; 
 ? 
;
_space_group_IT_number 2
_symmetry_cell_setting triclinic
_symmetry_space_group_name_Hall '-P 1'
_symmetry_space_group_name_H-M 'P -1'
_atom_sites_solution_hydrogens geom
_atom_sites_solution_primary direct
_atom_sites_solution_secondary difmap
_audit_creation_method SHELXL-97
_audit_update_record
;
2015-11-09 deposited with the CCDC.
2015-11-20 downloaded from the CCDC.
;
_cell_angle_alpha 79.802(4)
_cell_angle_beta 71.163(4)
_cell_angle_gamma 64.190(4)
_cell_formula_units_Z 1
_cell_length_a 13.549(4)
_cell_length_b 14.302(4)
_cell_length_c 16.740(5)
_cell_measurement_reflns_used 11015
_cell_measurement_temperature 293(2)
_cell_measurement_theta_max 26.37
_cell_measurement_theta_min 1.85
_cell_volume 2761.3(14)
_computing_cell_refinement 'Bruker SMART'
_computing_data_collection 'Bruker SMART'
_computing_data_reduction 'Bruker SAINT'
_computing_molecular_graphics 'Bruker SHELXTL'
_computing_publication_material 'Bruker SHELXTL'
_computing_structure_refinement 'SHELXL-97 (Sheldrick, 1997)'
_computing_structure_solution 'SHELXS-97 (Sheldrick, 1990)'
_diffrn_ambient_temperature 293(2)
_diffrn_measured_fraction_theta_full 0.975
_diffrn_measured_fraction_theta_max 0.975
_diffrn_measurement_device_type 'Bruker AXS SMART APEX II CCD'
_diffrn_measurement_method '\w scans'
_diffrn_radiation_monochromator graphite
_diffrn_radiation_source 'fine-focus sealed tube'
_diffrn_radiation_type MoK\a
_diffrn_radiation_wavelength 0.71073
_diffrn_reflns_av_R_equivalents 0.0394
_diffrn_reflns_av_sigmaI/netI 0.0996
_diffrn_reflns_limit_h_max 16
_diffrn_reflns_limit_h_min -15
_diffrn_reflns_limit_k_max 17
_diffrn_reflns_limit_k_min -17
_diffrn_reflns_limit_l_max 20
_diffrn_reflns_limit_l_min -20
_diffrn_reflns_number 15532
_diffrn_reflns_theta_full 26.37
_diffrn_reflns_theta_max 26.37
_diffrn_reflns_theta_min 1.85
_diffrn_standards_decay_% 0
_diffrn_standards_interval_count 0
_diffrn_standards_interval_time 0
_diffrn_standards_number 0
_exptl_absorpt_coefficient_mu 1.205
_exptl_absorpt_correction_T_max 0.8399
_exptl_absorpt_correction_T_min 0.6990
_exptl_absorpt_correction_type multi-scan
_exptl_absorpt_process_details sadabs
_exptl_crystal_colour colorless
_exptl_crystal_density_diffrn 1.465
_exptl_crystal_density_method 'not measured'
_exptl_crystal_description block
_exptl_crystal_F_000 1248
_exptl_crystal_size_max 0.32
_exptl_crystal_size_mid 0.18
_exptl_crystal_size_min 0.15
_refine_diff_density_max 0.857
_refine_diff_density_min -1.114
_refine_diff_density_rms 0.111
_refine_ls_extinction_method none
_refine_ls_goodness_of_fit_ref 0.997
_refine_ls_hydrogen_treatment mixed
_refine_ls_matrix_type full
_refine_ls_number_parameters 731
_refine_ls_number_reflns 11015
_refine_ls_number_restraints 3
_refine_ls_restrained_S_all 0.997
_refine_ls_R_factor_all 0.0860
_refine_ls_R_factor_gt 0.0562
_refine_ls_shift/su_max 0.000
_refine_ls_shift/su_mean 0.000
_refine_ls_structure_factor_coef Fsqd
_refine_ls_weighting_details 'calc w=1/[\s^2^(Fo^2^)+(0.0486P)^2^+0.0000P] where P=(Fo^2^+2Fc^2^)/3'
_refine_ls_weighting_scheme calc
_refine_ls_wR_factor_gt 0.1080
_refine_ls_wR_factor_ref 0.1232
_reflns_number_gt 7949
_reflns_number_total 11015
_reflns_threshold_expression >2sigma(I)
_cod_data_source_file c5ra19376a2.cif
_cod_data_source_block x
_cod_depositor_comments
;
The following automatic conversions were performed:

'_symmetry_cell_setting' value 'Triclinic' changed to 'triclinic'
according to
/usr/data/users/saulius/crontab/automatic-downloads/rss-feeds/RSC/lib/dictionaries/cif_core.dic
dictionary named 'cif_core.dic' version 2.4.2 from 2011-04-26.

Automatic conversion script
Id: cif_fix_values 4268 2015-11-12 08:31:59Z antanas 
;
_cod_original_cell_volume 2761.3(13)
_cod_original_sg_symbol_H-M P-1
_cod_database_code 7223445

loop_
_symmetry_equiv_pos_as_xyz
'x, y, z'
'-x, -y, -z'

loop_
_atom_site_label
_atom_site_type_symbol
_atom_site_fract_x
_atom_site_fract_y
_atom_site_fract_z
_atom_site_U_iso_or_equiv
_atom_site_adp_type
_atom_site_occupancy
_atom_site_symmetry_multiplicity
_atom_site_calc_flag
_atom_site_refinement_flags
O2W O -0.0245(8) 0.5746(12) -0.0006(9) 0.379(14) Uani 1 1 d .
H2WB H -0.0360 0.6289 -0.0330 0.569 Uiso 1 1 d R
H2WC H 0.0066 0.5212 -0.0301 0.569 Uiso 1 1 d R
Eu1 Eu 0.84792(2) 0.50291(2) 0.562584(18) 0.03132(10) Uani 1 1 d .
O1 O 0.7822(3) 0.4458(3) 0.7133(2) 0.0461(10) Uani 1 1 d .
O2 O 0.7704(3) 0.6049(3) 0.6927(2) 0.0420(9) Uani 1 1 d .
O3 O 0.9919(3) 0.4916(3) 0.4148(2) 0.0373(9) Uani 1 1 d .
O4 O 0.8200(3) 0.5122(4) 0.4226(3) 0.0576(12) Uani 1 1 d .
O5 O 1.0117(3) 0.6724(3) 0.4511(2) 0.0400(9) Uani 1 1 d .
O6 O 0.8409(3) 0.6683(3) 0.5122(2) 0.0393(9) Uani 1 1 d .
N1 N 0.7242(4) 0.4009(3) 0.5691(3) 0.0379(11) Uani 1 1 d .
N2 N 0.6291(4) 0.6083(3) 0.5912(3) 0.0406(11) Uani 1 1 d .
N3 N 0.3403(5) 0.9288(4) 1.0108(3) 0.0657(16) Uani 1 1 d .
H3 H 0.3206 0.9938 1.0159 0.079 Uiso 1 1 calc R
N4 N 0.7037(7) 0.9497(6) 0.1664(4) 0.087(2) Uani 1 1 d .
H4 H 0.6947 0.9925 0.1236 0.104 Uiso 1 1 calc R
N5 N 1.0016(5) 1.1691(4) 0.3235(4) 0.0654(16) Uani 1 1 d .
H5 H 1.0433 1.2016 0.3208 0.079 Uiso 1 1 calc R
C1 C 0.7689(5) 0.2999(4) 0.5559(4) 0.0511(16) Uani 1 1 d .
H1 H 0.8480 0.2651 0.5406 0.061 Uiso 1 1 calc R
C2 C 0.7053(6) 0.2431(5) 0.5633(4) 0.0639(19) Uani 1 1 d .
H2A H 0.7405 0.1723 0.5539 0.077 Uiso 1 1 calc R
C3 C 0.5894(6) 0.2944(6) 0.5847(4) 0.0597(18) Uani 1 1 d .
H3B H 0.5446 0.2579 0.5914 0.072 Uiso 1 1 calc R
C4 C 0.5377(5) 0.4006(5) 0.5965(4) 0.0460(15) Uani 1 1 d .
C5 C 0.4159(6) 0.4591(7) 0.6162(4) 0.064(2) Uani 1 1 d .
H5B H 0.3686 0.4257 0.6212 0.076 Uiso 1 1 calc R
C6 C 0.3710(6) 0.5608(7) 0.6273(4) 0.068(2) Uani 1 1 d .
H6C H 0.2921 0.5969 0.6401 0.082 Uiso 1 1 calc R
C7 C 0.4388(5) 0.6166(5) 0.6203(4) 0.0492(16) Uani 1 1 d .
C8 C 0.3940(5) 0.7232(6) 0.6318(5) 0.068(2) Uani 1 1 d .
H8A H 0.3155 0.7620 0.6452 0.081 Uiso 1 1 calc R
C9 C 0.4641(5) 0.7691(6) 0.6236(5) 0.067(2) Uani 1 1 d .
H9A H 0.4350 0.8399 0.6314 0.080 Uiso 1 1 calc R
C10 C 0.5818(5) 0.7097(5) 0.6032(4) 0.0537(17) Uani 1 1 d .
H10 H 0.6295 0.7429 0.5977 0.064 Uiso 1 1 calc R
C11 C 0.5580(4) 0.5614(4) 0.6005(3) 0.0373(13) Uani 1 1 d .
C12 C 0.6089(4) 0.4507(4) 0.5885(3) 0.0371(13) Uani 1 1 d .
C13 C 0.7545(4) 0.5332(5) 0.7416(4) 0.0390(14) Uani 1 1 d .
C14 C 0.7022(5) 0.5491(5) 0.8359(4) 0.0505(16) Uani 1 1 d .
H14A H 0.6765 0.4943 0.8614 0.061 Uiso 1 1 calc R
H14B H 0.7609 0.5423 0.8605 0.061 Uiso 1 1 calc R
C15 C 0.6032(5) 0.6527(5) 0.8582(4) 0.0482(15) Uani 1 1 d .
H15A H 0.5453 0.6613 0.8320 0.058 Uiso 1 1 calc R
H15B H 0.6292 0.7079 0.8357 0.058 Uiso 1 1 calc R
C16 C 0.5510(6) 0.6620(6) 0.9530(4) 0.072(2) Uani 1 1 d .
H16A H 0.5283 0.6047 0.9751 0.087 Uiso 1 1 calc R
H16B H 0.6093 0.6545 0.9783 0.087 Uiso 1 1 calc R
C17 C 0.4495(6) 0.7619(5) 0.9805(4) 0.0577(18) Uani 1 1 d .
C18 C 0.4488(6) 0.8568(6) 0.9819(4) 0.0647(19) Uani 1 1 d .
H18A H 0.5137 0.8707 0.9654 0.078 Uiso 1 1 calc R
C19 C 0.2693(6) 0.8804(6) 1.0297(4) 0.0614(19) Uani 1 1 d .
C20 C 0.1499(7) 0.9218(7) 1.0636(5) 0.086(3) Uani 1 1 d .
H20A H 0.1082 0.9921 1.0742 0.104 Uiso 1 1 calc R
C21 C 0.0983(8) 0.8554(10) 1.0802(6) 0.108(3) Uani 1 1 d .
H21A H 0.0197 0.8805 1.1034 0.130 Uiso 1 1 calc R
C22 C 0.1603(9) 0.7496(9) 1.0632(6) 0.101(3) Uani 1 1 d .
H22A H 0.1227 0.7057 1.0754 0.121 Uiso 1 1 calc R
C23 C 0.2776(7) 0.7104(7) 1.0282(4) 0.075(2) Uani 1 1 d .
H23A H 0.3186 0.6404 1.0164 0.090 Uiso 1 1 calc R
C24 C 0.3333(6) 0.7761(6) 1.0110(4) 0.0583(18) Uani 1 1 d .
C25 C 0.9159(5) 0.5052(5) 0.3796(4) 0.0439(15) Uani 1 1 d .
C26 C 0.9433(5) 0.5162(6) 0.2843(4) 0.064(2) Uani 1 1 d .
H26A H 0.9384 0.4597 0.2635 0.077 Uiso 1 1 calc R
H26B H 1.0210 0.5106 0.2611 0.077 Uiso 1 1 calc R
C27 C 0.8627(6) 0.6197(6) 0.2533(4) 0.071(2) Uani 1 1 d .
H27A H 0.8783 0.6183 0.1926 0.085 Uiso 1 1 calc R
H27B H 0.7849 0.6259 0.2787 0.085 Uiso 1 1 calc R
C28 C 0.8707(7) 0.7136(7) 0.2722(5) 0.086(3) Uani 1 1 d .
H28A H 0.9466 0.7105 0.2431 0.103 Uiso 1 1 calc R
H28B H 0.8606 0.7127 0.3324 0.103 Uiso 1 1 calc R
C29 C 0.7842(7) 0.8146(7) 0.2467(5) 0.071(2) Uani 1 1 d .
C30 C 0.7978(8) 0.8613(8) 0.1680(5) 0.089(3) Uani 1 1 d .
H30A H 0.8619 0.8363 0.1223 0.107 Uiso 1 1 calc R
C31 C 0.6257(8) 0.9599(7) 0.2432(5) 0.070(2) Uani 1 1 d .
C32 C 0.5143(10) 1.0343(7) 0.2703(8) 0.099(3) Uani 1 1 d .
H32A H 0.4826 1.0897 0.2349 0.119 Uiso 1 1 calc R
C33 C 0.4545(10) 1.0219(10) 0.3510(10) 0.124(5) Uani 1 1 d .
H33A H 0.3799 1.0699 0.3712 0.149 Uiso 1 1 calc R
C34 C 0.5015(11) 0.9398(11) 0.4039(7) 0.121(4) Uani 1 1 d .
H34A H 0.4582 0.9339 0.4589 0.145 Uiso 1 1 calc R
C35 C 0.6091(9) 0.8681(8) 0.3772(5) 0.089(3) Uani 1 1 d .
H35A H 0.6392 0.8137 0.4139 0.107 Uiso 1 1 calc R
C36 C 0.6746(7) 0.8748(6) 0.2963(5) 0.0628(19) Uani 1 1 d .
C37 C 0.9056(5) 0.7146(4) 0.4816(3) 0.0354(13) Uani 1 1 d .
C38 C 0.8473(5) 0.8319(4) 0.4839(4) 0.0461(15) Uani 1 1 d .
H38A H 0.7713 0.8535 0.4782 0.055 Uiso 1 1 calc R
H38B H 0.8385 0.8514 0.5393 0.055 Uiso 1 1 calc R
C39 C 0.9055(5) 0.8926(4) 0.4182(4) 0.0479(15) Uani 1 1 d .
H39A H 0.9067 0.8811 0.3625 0.057 Uiso 1 1 calc R
H39B H 0.9838 0.8683 0.4198 0.057 Uiso 1 1 calc R
C40 C 0.8432(6) 1.0087(4) 0.4344(4) 0.0614(19) Uani 1 1 d .
H40A H 0.7663 1.0328 0.4297 0.074 Uiso 1 1 calc R
H40B H 0.8374 1.0186 0.4918 0.074 Uiso 1 1 calc R
C41 C 0.8991(5) 1.0735(4) 0.3759(4) 0.0507(16) Uani 1 1 d .
C42 C 0.9653(6) 1.1124(5) 0.3921(5) 0.0616(18) Uani 1 1 d .
H42A H 0.9835 1.1019 0.4429 0.074 Uiso 1 1 calc R
C43 C 0.9606(6) 1.1655(5) 0.2601(5) 0.0574(18) Uani 1 1 d .
C44 C 0.9744(7) 1.2115(5) 0.1791(5) 0.076(2) Uani 1 1 d .
H44A H 1.0165 1.2519 0.1601 0.092 Uiso 1 1 calc R
C45 C 0.9221(8) 1.1937(7) 0.1288(6) 0.093(3) Uani 1 1 d .
H45A H 0.9309 1.2217 0.0737 0.111 Uiso 1 1 calc R
C46 C 0.8575(7) 1.1361(7) 0.1568(6) 0.084(2) Uani 1 1 d .
H46A H 0.8216 1.1286 0.1210 0.100 Uiso 1 1 calc R
C47 C 0.8445(6) 1.0893(5) 0.2367(5) 0.067(2) Uani 1 1 d .
H47A H 0.8027 1.0486 0.2545 0.080 Uiso 1 1 calc R
C48 C 0.8970(5) 1.1051(4) 0.2906(4) 0.0494(16) Uani 1 1 d .
N6 N 0.4922(4) 0.5436(4) 0.1883(3) 0.0559(14) Uani 1 1 d .
N7 N 0.2890(5) 0.7114(4) 0.2336(3) 0.0487(13) Uani 1 1 d .
H7 H 0.294(5) 0.643(5) 0.242(4) 0.073 Uiso 1 1 d .
C49 C 0.5929(6) 0.4649(6) 0.1666(5) 0.072(2) Uani 1 1 d .
H49A H 0.5943 0.3988 0.1698 0.087 Uiso 1 1 calc R
C50 C 0.6959(6) 0.4743(7) 0.1396(5) 0.082(3) Uani 1 1 d .
H50A H 0.7639 0.4159 0.1243 0.098 Uiso 1 1 calc R
C51 C 0.6972(7) 0.5712(8) 0.1353(5) 0.083(3) Uani 1 1 d .
H51A H 0.7658 0.5791 0.1174 0.100 Uiso 1 1 calc R
C52 C 0.5928(6) 0.6571(6) 0.1587(4) 0.0578(18) Uani 1 1 d .
C53 C 0.5852(7) 0.7604(7) 0.1570(5) 0.076(2) Uani 1 1 d .
H53A H 0.6516 0.7719 0.1405 0.091 Uiso 1 1 calc R
C54 C 0.4839(7) 0.8405(6) 0.1789(5) 0.071(2) Uani 1 1 d .
H54A H 0.4811 0.9070 0.1768 0.085 Uiso 1 1 calc R
C55 C 0.3814(6) 0.8264(5) 0.2050(4) 0.0538(17) Uani 1 1 d .
C56 C 0.2725(7) 0.9071(6) 0.2297(4) 0.072(2) Uani 1 1 d .
H56A H 0.2658 0.9748 0.2285 0.087 Uiso 1 1 calc R
C57 C 0.1777(6) 0.8883(6) 0.2551(5) 0.071(2) Uani 1 1 d .
H57A H 0.1062 0.9426 0.2710 0.085 Uiso 1 1 calc R
C58 C 0.1871(6) 0.7881(5) 0.2572(4) 0.0610(18) Uani 1 1 d .
H58A H 0.1220 0.7745 0.2753 0.073 Uiso 1 1 calc R
C59 C 0.3869(5) 0.7255(5) 0.2072(4) 0.0469(15) Uani 1 1 d .
C60 C 0.4942(5) 0.6385(5) 0.1837(4) 0.0490(16) Uani 1 1 d .
N8 N 0.7515(6) 0.8139(6) 0.9244(6) 0.084(2) Uani 1 1 d .
O7 O 0.7033(6) 0.8811(6) 0.8762(5) 0.131(3) Uani 1 1 d .
O8 O 0.7932(6) 0.7224(5) 0.9056(5) 0.124(2) Uani 1 1 d .
O9 O 0.7587(7) 0.8365(6) 0.9880(4) 0.136(3) Uani 1 1 d .
O1W O 0.8115(6) 0.7766(5) 0.7078(4) 0.0968(18) Uani 1 1 d D
H1A H 0.780(8) 0.804(6) 0.754(3) 0.145 Uiso 1 1 d D
H1B H 0.801(8) 0.725(5) 0.705(5) 0.145 Uiso 1 1 d D

loop_
_atom_site_aniso_label
_atom_site_aniso_U_11
_atom_site_aniso_U_22
_atom_site_aniso_U_33
_atom_site_aniso_U_23
_atom_site_aniso_U_13
_atom_site_aniso_U_12
O2W 0.160(9) 0.65(3) 0.295(13) 0.32(2) -0.079(9) -0.250(16)
Eu1 0.02181(15) 0.03422(16) 0.03821(17) -0.00543(11) -0.00426(11) -0.01304(12)
O1 0.046(3) 0.042(2) 0.046(2) -0.0089(19) 0.0019(19) -0.021(2)
O2 0.045(2) 0.042(2) 0.038(2) -0.0065(19) -0.0014(18) -0.023(2)
O3 0.030(2) 0.048(2) 0.042(2) -0.0045(18) -0.0120(17) -0.0205(18)
O4 0.034(2) 0.102(4) 0.046(3) -0.009(2) -0.009(2) -0.035(2)
O5 0.029(2) 0.032(2) 0.055(3) -0.0039(18) -0.0060(18) -0.0125(18)
O6 0.026(2) 0.038(2) 0.054(2) -0.0020(18) -0.0082(18) -0.0151(18)
N1 0.029(3) 0.047(3) 0.043(3) -0.012(2) -0.006(2) -0.019(2)
N2 0.028(3) 0.042(3) 0.049(3) -0.009(2) -0.005(2) -0.013(2)
N3 0.058(4) 0.053(3) 0.071(4) -0.014(3) -0.005(3) -0.014(3)
N4 0.104(6) 0.105(6) 0.072(5) 0.030(4) -0.041(5) -0.062(5)
N5 0.063(4) 0.057(4) 0.086(5) -0.002(3) -0.018(3) -0.036(3)
C1 0.046(4) 0.044(4) 0.067(4) -0.021(3) -0.008(3) -0.020(3)
C2 0.069(5) 0.056(4) 0.080(5) -0.020(4) -0.013(4) -0.036(4)
C3 0.063(5) 0.082(5) 0.056(4) -0.012(4) -0.012(4) -0.049(4)
C4 0.041(4) 0.072(4) 0.036(3) -0.008(3) -0.009(3) -0.031(3)
C5 0.050(5) 0.110(6) 0.055(4) 0.008(4) -0.017(3) -0.056(5)
C6 0.035(4) 0.107(6) 0.067(5) 0.006(5) -0.017(3) -0.034(4)
C7 0.026(3) 0.078(5) 0.045(4) 0.000(3) -0.006(3) -0.026(3)
C8 0.024(4) 0.065(5) 0.087(6) -0.020(4) -0.008(3) 0.007(3)
C9 0.035(4) 0.061(4) 0.095(6) -0.019(4) -0.020(4) -0.003(4)
C10 0.032(4) 0.041(4) 0.081(5) -0.007(3) -0.016(3) -0.007(3)
C11 0.029(3) 0.050(4) 0.034(3) -0.004(3) -0.006(2) -0.018(3)
C12 0.027(3) 0.057(4) 0.033(3) -0.004(3) -0.004(2) -0.024(3)
C13 0.027(3) 0.047(4) 0.042(4) -0.009(3) -0.007(3) -0.013(3)
C14 0.051(4) 0.049(4) 0.043(4) -0.008(3) -0.005(3) -0.016(3)
C15 0.043(4) 0.054(4) 0.043(4) -0.009(3) -0.003(3) -0.019(3)
C16 0.071(5) 0.077(5) 0.033(4) -0.007(3) 0.002(3) -0.008(4)
C17 0.059(5) 0.061(4) 0.034(4) -0.010(3) -0.002(3) -0.011(4)
C18 0.056(5) 0.074(5) 0.053(4) -0.011(4) -0.005(4) -0.021(4)
C19 0.052(5) 0.071(5) 0.052(4) -0.010(4) -0.004(3) -0.021(4)
C20 0.060(6) 0.099(7) 0.077(6) -0.016(5) -0.012(4) -0.012(5)
C21 0.055(6) 0.155(10) 0.108(8) -0.020(8) -0.009(5) -0.042(7)
C22 0.103(8) 0.149(10) 0.081(7) -0.004(7) -0.024(6) -0.078(8)
C23 0.087(6) 0.088(6) 0.050(5) -0.009(4) -0.010(4) -0.040(5)
C24 0.059(5) 0.069(5) 0.039(4) -0.011(3) -0.006(3) -0.021(4)
C25 0.041(4) 0.053(4) 0.046(4) -0.008(3) -0.015(3) -0.024(3)
C26 0.043(4) 0.100(6) 0.041(4) -0.017(4) -0.012(3) -0.017(4)
C27 0.076(5) 0.105(6) 0.042(4) 0.004(4) -0.026(4) -0.040(5)
C28 0.084(6) 0.114(7) 0.086(6) 0.002(5) -0.045(5) -0.052(6)
C29 0.072(6) 0.101(6) 0.060(5) 0.006(5) -0.034(4) -0.046(5)
C30 0.077(6) 0.136(8) 0.074(6) 0.006(6) -0.021(5) -0.065(6)
C31 0.079(6) 0.079(6) 0.073(6) -0.005(5) -0.025(5) -0.047(5)
C32 0.124(10) 0.069(6) 0.124(9) -0.018(6) -0.055(7) -0.038(7)
C33 0.094(9) 0.128(10) 0.152(13) -0.080(10) -0.022(9) -0.028(8)
C34 0.115(10) 0.166(12) 0.104(9) -0.056(9) 0.009(7) -0.087(9)
C35 0.112(8) 0.110(7) 0.067(6) -0.005(5) -0.016(5) -0.069(7)
C36 0.071(5) 0.079(5) 0.058(5) 0.005(4) -0.021(4) -0.049(5)
C37 0.034(3) 0.030(3) 0.040(3) -0.002(2) -0.009(3) -0.013(3)
C38 0.029(3) 0.040(3) 0.057(4) -0.008(3) 0.002(3) -0.011(3)
C39 0.042(4) 0.032(3) 0.060(4) -0.005(3) -0.006(3) -0.011(3)
C40 0.053(4) 0.035(3) 0.075(5) -0.006(3) 0.001(4) -0.011(3)
C41 0.040(4) 0.035(3) 0.065(5) -0.007(3) -0.005(3) -0.009(3)
C42 0.065(5) 0.052(4) 0.068(5) -0.008(4) -0.015(4) -0.024(4)
C43 0.053(4) 0.043(4) 0.070(5) -0.006(4) -0.013(4) -0.016(3)
C44 0.072(6) 0.052(4) 0.079(6) 0.007(4) -0.007(5) -0.016(4)
C45 0.083(7) 0.094(7) 0.074(6) 0.003(5) -0.018(5) -0.016(6)
C46 0.059(5) 0.093(6) 0.088(7) -0.014(5) -0.021(5) -0.016(5)
C47 0.053(5) 0.053(4) 0.088(6) -0.018(4) -0.019(4) -0.010(4)
C48 0.042(4) 0.035(3) 0.059(4) -0.009(3) -0.008(3) -0.006(3)
N6 0.044(3) 0.056(3) 0.059(4) -0.012(3) -0.006(3) -0.016(3)
N7 0.046(3) 0.043(3) 0.049(3) -0.005(3) 0.000(3) -0.018(3)
C49 0.055(5) 0.080(5) 0.077(5) -0.016(4) -0.015(4) -0.020(4)
C50 0.041(5) 0.100(7) 0.076(6) -0.030(5) -0.007(4) -0.001(5)
C51 0.052(5) 0.128(8) 0.070(6) -0.019(5) -0.014(4) -0.033(6)
C52 0.052(4) 0.085(5) 0.048(4) -0.005(4) -0.017(3) -0.035(4)
C53 0.070(6) 0.113(7) 0.078(6) -0.007(5) -0.015(4) -0.069(5)
C54 0.085(6) 0.081(5) 0.071(5) -0.006(4) -0.016(4) -0.058(5)
C55 0.066(5) 0.056(4) 0.043(4) -0.003(3) -0.008(3) -0.032(4)
C56 0.103(7) 0.053(4) 0.055(5) 0.000(4) -0.008(4) -0.037(5)
C57 0.057(5) 0.054(4) 0.077(5) -0.010(4) 0.001(4) -0.012(4)
C58 0.055(5) 0.049(4) 0.065(5) -0.003(4) -0.002(4) -0.019(4)
C59 0.054(4) 0.049(4) 0.039(4) -0.001(3) -0.009(3) -0.025(3)
C60 0.045(4) 0.065(4) 0.038(4) -0.007(3) -0.012(3) -0.021(4)
N8 0.078(5) 0.079(5) 0.094(6) -0.008(5) 0.000(4) -0.047(5)
O7 0.117(6) 0.105(5) 0.152(7) 0.035(5) -0.033(5) -0.048(5)
O8 0.130(6) 0.084(4) 0.173(7) -0.031(5) -0.042(5) -0.048(4)
O9 0.189(8) 0.161(7) 0.079(5) -0.037(5) -0.002(5) -0.102(6)
O1W 0.120(5) 0.108(5) 0.097(5) -0.018(4) -0.008(4) -0.087(4)

loop_
_atom_type_symbol
_atom_type_description
_atom_type_scat_dispersion_real
_atom_type_scat_dispersion_imag
_atom_type_scat_source
C C 0.0033 0.0016 'International Tables Vol C Tables 4.2.6.8 and 6.1.1.4'
Eu Eu -0.1578 3.6682 'International Tables Vol C Tables 4.2.6.8 and 6.1.1.4'
N N 0.0061 0.0033 'International Tables Vol C Tables 4.2.6.8 and 6.1.1.4'
O O 0.0106 0.0060 'International Tables Vol C Tables 4.2.6.8 and 6.1.1.4'
H H 0.0000 0.0000 'International Tables Vol C Tables 4.2.6.8 and 6.1.1.4'

loop_
_geom_angle_atom_site_label_1
_geom_angle_atom_site_label_2
_geom_angle_atom_site_label_3
_geom_angle
_geom_angle_site_symmetry_1
_geom_angle_site_symmetry_3
H2WB O2W H2WC 109.5 . .
O6 Eu1 O3 74.92(12) . 2_766
O6 Eu1 O5 136.97(12) . 2_766
O3 Eu1 O5 75.20(12) 2_766 2_766
O6 Eu1 O4 78.90(14) . .
O3 Eu1 O4 124.61(13) 2_766 .
O5 Eu1 O4 93.58(14) 2_766 .
O6 Eu1 O1 126.88(12) . .
O3 Eu1 O1 91.95(13) 2_766 .
O5 Eu1 O1 84.26(12) 2_766 .
O4 Eu1 O1 141.62(14) . .
O6 Eu1 O2 75.36(13) . .
O3 Eu1 O2 75.01(12) 2_766 .
O5 Eu1 O2 124.64(12) 2_766 .
O4 Eu1 O2 141.56(14) . .
O1 Eu1 O2 51.59(12) . .
O6 Eu1 O3 70.01(12) . .
O3 Eu1 O3 74.24(13) 2_766 .
O5 Eu1 O3 72.53(12) 2_766 .
O4 Eu1 O3 51.00(12) . .
O1 Eu1 O3 155.27(12) . .
O2 Eu1 O3 138.35(12) . .
O6 Eu1 N2 79.60(13) . .
O3 Eu1 N2 140.69(13) 2_766 .
O5 Eu1 N2 140.63(13) 2_766 .
O4 Eu1 N2 77.83(14) . .
O1 Eu1 N2 79.92(14) . .
O2 Eu1 N2 69.86(13) . .
O3 Eu1 N2 123.68(13) . .
O6 Eu1 N1 134.84(13) . .
O3 Eu1 N1 150.19(13) 2_766 .
O5 Eu1 N1 78.35(13) 2_766 .
O4 Eu1 N1 70.25(14) . .
O1 Eu1 N1 71.81(13) . .
O2 Eu1 N1 110.21(13) . .
O3 Eu1 N1 110.50(12) . .
N2 Eu1 N1 62.51(14) . .
O6 Eu1 Eu1 67.68(8) . 2_766
O3 Eu1 Eu1 39.17(9) 2_766 2_766
O5 Eu1 Eu1 69.54(9) 2_766 2_766
O4 Eu1 Eu1 85.76(9) . 2_766
O1 Eu1 Eu1 128.06(9) . 2_766
O2 Eu1 Eu1 109.63(9) . 2_766
O3 Eu1 Eu1 35.07(7) . 2_766
N2 Eu1 Eu1 145.68(10) . 2_766
N1 Eu1 Eu1 138.40(10) . 2_766
C13 O1 Eu1 93.7(3) . .
C13 O2 Eu1 94.3(3) . .
C25 O3 Eu1 160.5(4) . 2_766
C25 O3 Eu1 90.6(3) . .
Eu1 O3 Eu1 105.76(13) 2_766 .
C25 O4 Eu1 97.6(3) . .
C37 O5 Eu1 135.1(3) . 2_766
C37 O6 Eu1 140.4(3) . .
C1 N1 C12 116.8(5) . .
C1 N1 Eu1 123.1(4) . .
C12 N1 Eu1 120.1(3) . .
C10 N2 C11 117.2(5) . .
C10 N2 Eu1 121.0(4) . .
C11 N2 Eu1 121.6(3) . .
C19 N3 C18 107.9(6) . .
C19 N3 H3 126.0 . .
C18 N3 H3 126.0 . .
C30 N4 C31 109.1(7) . .
C30 N4 H4 125.5 . .
C31 N4 H4 125.5 . .
C43 N5 C42 108.4(6) . .
C43 N5 H5 125.8 . .
C42 N5 H5 125.8 . .
N1 C1 C2 124.2(6) . .
N1 C1 H1 117.9 . .
C2 C1 H1 117.9 . .
C3 C2 C1 117.9(6) . .
C3 C2 H2A 121.1 . .
C1 C2 H2A 121.1 . .
C2 C3 C4 120.6(6) . .
C2 C3 H3B 119.7 . .
C4 C3 H3B 119.7 . .
C3 C4 C12 117.2(6) . .
C3 C4 C5 122.8(6) . .
C12 C4 C5 120.0(6) . .
C6 C5 C4 120.2(6) . .
C6 C5 H5B 119.9 . .
C4 C5 H5B 119.9 . .
C5 C6 C7 122.6(7) . .
C5 C6 H6C 118.7 . .
C7 C6 H6C 118.7 . .
C8 C7 C11 117.9(6) . .
C8 C7 C6 123.9(6) . .
C11 C7 C6 118.3(6) . .
C9 C8 C7 119.7(6) . .
C9 C8 H8A 120.1 . .
C7 C8 H8A 120.1 . .
C8 C9 C10 119.4(7) . .
C8 C9 H9A 120.3 . .
C10 C9 H9A 120.3 . .
N2 C10 C9 123.4(6) . .
N2 C10 H10 118.3 . .
C9 C10 H10 118.3 . .
N2 C11 C7 122.3(5) . .
N2 C11 C12 117.5(5) . .
C7 C11 C12 120.2(5) . .
N1 C12 C4 123.1(5) . .
N1 C12 C11 118.1(5) . .
C4 C12 C11 118.7(5) . .
O2 C13 O1 120.3(5) . .
O2 C13 C14 120.4(5) . .
O1 C13 C14 119.3(5) . .
C15 C14 C13 114.4(5) . .
C15 C14 H14A 108.7 . .
C13 C14 H14A 108.7 . .
C15 C14 H14B 108.7 . .
C13 C14 H14B 108.7 . .
H14A C14 H14B 107.6 . .
C14 C15 C16 112.0(5) . .
C14 C15 H15A 109.2 . .
C16 C15 H15A 109.2 . .
C14 C15 H15B 109.2 . .
C16 C15 H15B 109.2 . .
H15A C15 H15B 107.9 . .
C17 C16 C15 115.3(5) . .
C17 C16 H16A 108.4 . .
C15 C16 H16A 108.4 . .
C17 C16 H16B 108.4 . .
C15 C16 H16B 108.4 . .
H16A C16 H16B 107.5 . .
C18 C17 C24 105.6(6) . .
C18 C17 C16 127.8(7) . .
C24 C17 C16 126.6(7) . .
C17 C18 N3 110.9(7) . .
C17 C18 H18A 124.6 . .
N3 C18 H18A 124.6 . .
N3 C19 C24 108.8(6) . .
N3 C19 C20 128.8(8) . .
C24 C19 C20 122.3(8) . .
C21 C20 C19 117.4(9) . .
C21 C20 H20A 121.3 . .
C19 C20 H20A 121.3 . .
C20 C21 C22 121.7(9) . .
C20 C21 H21A 119.1 . .
C22 C21 H21A 119.1 . .
C23 C22 C21 120.2(10) . .
C23 C22 H22A 119.9 . .
C21 C22 H22A 119.9 . .
C24 C23 C22 119.6(8) . .
C24 C23 H23A 120.2 . .
C22 C23 H23A 120.2 . .
C23 C24 C19 118.7(7) . .
C23 C24 C17 134.4(7) . .
C19 C24 C17 106.7(7) . .
O4 C25 O3 120.6(5) . .
O4 C25 C26 120.3(5) . .
O3 C25 C26 119.1(5) . .
C25 C26 C27 112.6(5) . .
C25 C26 H26A 109.1 . .
C27 C26 H26A 109.1 . .
C25 C26 H26B 109.1 . .
C27 C26 H26B 109.1 . .
H26A C26 H26B 107.8 . .
C28 C27 C26 115.1(6) . .
C28 C27 H27A 108.5 . .
C26 C27 H27A 108.5 . .
C28 C27 H27B 108.5 . .
C26 C27 H27B 108.5 . .
H27A C27 H27B 107.5 . .
C27 C28 C29 113.8(6) . .
C27 C28 H28A 108.8 . .
C29 C28 H28A 108.8 . .
C27 C28 H28B 108.8 . .
C29 C28 H28B 108.8 . .
H28A C28 H28B 107.7 . .
C30 C29 C36 107.4(7) . .
C30 C29 C28 124.8(8) . .
C36 C29 C28 127.7(8) . .
N4 C30 C29 109.7(8) . .
N4 C30 H30A 125.2 . .
C29 C30 H30A 125.2 . .
N4 C31 C32 130.1(9) . .
N4 C31 C36 107.7(8) . .
C32 C31 C36 122.2(8) . .
C33 C32 C31 116.7(10) . .
C33 C32 H32A 121.6 . .
C31 C32 H32A 121.6 . .
C32 C33 C34 121.8(12) . .
C32 C33 H33A 119.1 . .
C34 C33 H33A 119.1 . .
C35 C34 C33 121.1(12) . .
C35 C34 H34A 119.4 . .
C33 C34 H34A 119.4 . .
C34 C35 C36 120.6(10) . .
C34 C35 H35A 119.7 . .
C36 C35 H35A 119.7 . .
C35 C36 C29 136.2(8) . .
C35 C36 C31 117.7(8) . .
C29 C36 C31 106.1(7) . .
O6 C37 O5 125.9(5) . .
O6 C37 C38 115.2(5) . .
O5 C37 C38 118.9(5) . .
C39 C38 C37 117.0(5) . .
C39 C38 H38A 108.0 . .
C37 C38 H38A 108.0 . .
C39 C38 H38B 108.0 . .
C37 C38 H38B 108.0 . .
H38A C38 H38B 107.3 . .
C38 C39 C40 110.7(5) . .
C38 C39 H39A 109.5 . .
C40 C39 H39A 109.5 . .
C38 C39 H39B 109.5 . .
C40 C39 H39B 109.5 . .
H39A C39 H39B 108.1 . .
C41 C40 C39 114.2(5) . .
C41 C40 H40A 108.7 . .
C39 C40 H40A 108.7 . .
C41 C40 H40B 108.7 . .
C39 C40 H40B 108.7 . .
H40A C40 H40B 107.6 . .
C42 C41 C48 105.8(6) . .
C42 C41 C40 126.8(7) . .
C48 C41 C40 127.3(6) . .
C41 C42 N5 110.7(6) . .
C41 C42 H42A 124.7 . .
N5 C42 H42A 124.7 . .
N5 C43 C44 129.4(7) . .
N5 C43 C48 107.4(6) . .
C44 C43 C48 123.2(7) . .
C45 C44 C43 116.0(8) . .
C45 C44 H44A 122.0 . .
C43 C44 H44A 122.0 . .
C46 C45 C44 122.6(9) . .
C46 C45 H45A 118.7 . .
C44 C45 H45A 118.7 . .
C45 C46 C47 121.7(8) . .
C45 C46 H46A 119.2 . .
C47 C46 H46A 119.2 . .
C46 C47 C48 117.8(8) . .
C46 C47 H47A 121.1 . .
C48 C47 H47A 121.1 . .
C43 C48 C47 118.7(7) . .
C43 C48 C41 107.6(6) . .
C47 C48 C41 133.6(7) . .
C49 N6 C60 115.7(6) . .
C58 N7 C59 123.3(6) . .
C58 N7 H7 118(4) . .
C59 N7 H7 118(4) . .
N6 C49 C50 124.4(8) . .
N6 C49 H49A 117.8 . .
C50 C49 H49A 117.8 . .
C49 C50 C51 119.5(8) . .
C49 C50 H50A 120.3 . .
C51 C50 H50A 120.3 . .
C50 C51 C52 118.4(7) . .
C50 C51 H51A 120.8 . .
C52 C51 H51A 120.8 . .
C60 C52 C51 117.1(7) . .
C60 C52 C53 120.3(7) . .
C51 C52 C53 122.6(7) . .
C54 C53 C52 120.8(7) . .
C54 C53 H53A 119.6 . .
C52 C53 H53A 119.6 . .
C53 C54 C55 121.5(7) . .
C53 C54 H54A 119.3 . .
C55 C54 H54A 119.3 . .
C56 C55 C59 117.2(6) . .
C56 C55 C54 124.1(7) . .
C59 C55 C54 118.6(7) . .
C57 C56 C55 121.2(7) . .
C57 C56 H56A 119.4 . .
C55 C56 H56A 119.4 . .
C56 C57 C58 119.6(7) . .
C56 C57 H57A 120.2 . .
C58 C57 H57A 120.2 . .
N7 C58 C57 119.8(7) . .
N7 C58 H58A 120.1 . .
C57 C58 H58A 120.1 . .
N7 C59 C55 118.8(6) . .
N7 C59 C60 120.1(6) . .
C55 C59 C60 121.0(6) . .
N6 C60 C52 124.9(6) . .
N6 C60 C59 117.4(6) . .
C52 C60 C59 117.8(6) . .
O9 N8 O8 120.7(9) . .
O9 N8 O7 121.4(9) . .
O8 N8 O7 117.9(9) . .
H1A O1W H1B 115(2) . .

loop_
_geom_bond_atom_site_label_1
_geom_bond_atom_site_label_2
_geom_bond_distance
_geom_bond_site_symmetry_2
O2W H2WB 0.8500 .
O2W H2WC 0.8501 .
Eu1 O6 2.337(4) .
Eu1 O3 2.356(3) 2_766
Eu1 O5 2.393(3) 2_766
Eu1 O4 2.464(4) .
Eu1 O1 2.506(4) .
Eu1 O2 2.507(4) .
Eu1 O3 2.589(4) .
Eu1 N2 2.596(4) .
Eu1 N1 2.628(4) .
Eu1 Eu1 3.9454(11) 2_766
O1 C13 1.270(6) .
O2 C13 1.245(6) .
O3 C25 1.274(6) .
O3 Eu1 2.356(3) 2_766
O4 C25 1.233(7) .
O5 C37 1.254(6) .
O5 Eu1 2.393(3) 2_766
O6 C37 1.250(6) .
N1 C1 1.330(7) .
N1 C12 1.355(6) .
N2 C10 1.329(7) .
N2 C11 1.353(7) .
N3 C19 1.345(8) .
N3 C18 1.362(8) .
N3 H3 0.8600 .
N4 C30 1.352(10) .
N4 C31 1.359(10) .
N4 H4 0.8600 .
N5 C43 1.365(8) .
N5 C42 1.369(8) .
N5 H5 0.8600 .
C1 C2 1.387(8) .
C1 H1 0.9300 .
C2 C3 1.362(8) .
C2 H2A 0.9300 .
C3 C4 1.389(9) .
C3 H3B 0.9300 .
C4 C12 1.395(7) .
C4 C5 1.441(8) .
C5 C6 1.331(10) .
C5 H5B 0.9300 .
C6 C7 1.425(9) .
C6 H6C 0.9300 .
C7 C8 1.398(9) .
C7 C11 1.406(7) .
C8 C9 1.334(9) .
C8 H8A 0.9300 .
C9 C10 1.397(8) .
C9 H9A 0.9300 .
C10 H10 0.9300 .
C11 C12 1.447(8) .
C13 C14 1.520(8) .
C14 C15 1.508(7) .
C14 H14A 0.9700 .
C14 H14B 0.9700 .
C15 C16 1.518(8) .
C15 H15A 0.9700 .
C15 H15B 0.9700 .
C16 C17 1.503(9) .
C16 H16A 0.9700 .
C16 H16B 0.9700 .
C17 C18 1.357(9) .
C17 C24 1.422(9) .
C18 H18A 0.9300 .
C19 C24 1.393(9) .
C19 C20 1.408(10) .
C20 C21 1.353(12) .
C20 H20A 0.9300 .
C21 C22 1.402(13) .
C21 H21A 0.9300 .
C22 C23 1.386(11) .
C22 H22A 0.9300 .
C23 C24 1.383(10) .
C23 H23A 0.9300 .
C25 C26 1.512(8) .
C26 C27 1.529(9) .
C26 H26A 0.9700 .
C26 H26B 0.9700 .
C27 C28 1.490(10) .
C27 H27A 0.9700 .
C27 H27B 0.9700 .
C28 C29 1.506(10) .
C28 H28A 0.9700 .
C28 H28B 0.9700 .
C29 C30 1.363(10) .
C29 C36 1.407(10) .
C30 H30A 0.9300 .
C31 C32 1.395(11) .
C31 C36 1.416(10) .
C32 C33 1.359(14) .
C32 H32A 0.9300 .
C33 C34 1.384(14) .
C33 H33A 0.9300 .
C34 C35 1.347(13) .
C34 H34A 0.9300 .
C35 C36 1.372(10) .
C35 H35A 0.9300 .
C37 C38 1.514(7) .
C38 C39 1.512(8) .
C38 H38A 0.9700 .
C38 H38B 0.9700 .
C39 C40 1.527(7) .
C39 H39A 0.9700 .
C39 H39B 0.9700 .
C40 C41 1.484(9) .
C40 H40A 0.9700 .
C40 H40B 0.9700 .
C41 C42 1.354(9) .
C41 C48 1.424(8) .
C42 H42A 0.9300 .
C43 C44 1.390(10) .
C43 C48 1.399(9) .
C44 C45 1.377(11) .
C44 H44A 0.9300 .
C45 C46 1.375(11) .
C45 H45A 0.9300 .
C46 C47 1.379(10) .
C46 H46A 0.9300 .
C47 C48 1.413(9) .
C47 H47A 0.9300 .
N6 C49 1.321(8) .
N6 C60 1.357(8) .
N7 C58 1.323(7) .
N7 C59 1.348(8) .
N7 H7 0.94(6) .
C49 C50 1.380(10) .
C49 H49A 0.9300 .
C50 C51 1.383(11) .
C50 H50A 0.9300 .
C51 C52 1.402(10) .
C51 H51A 0.9300 .
C52 C60 1.392(9) .
C52 C53 1.431(10) .
C53 C54 1.336(10) .
C53 H53A 0.9300 .
C54 C55 1.408(9) .
C54 H54A 0.9300 .
C55 C56 1.404(9) .
C55 C59 1.406(8) .
C56 C57 1.346(10) .
C56 H56A 0.9300 .
C57 C58 1.376(9) .
C57 H57A 0.9300 .
C58 H58A 0.9300 .
C59 C60 1.430(8) .
N8 O9 1.210(9) .
N8 O8 1.232(8) .
N8 O7 1.233(9) .
O1W H1A 0.822(10) .
O1W H1B 0.824(10) .

loop_
_geom_torsion_atom_site_label_1
_geom_torsion_atom_site_label_2
_geom_torsion_atom_site_label_3
_geom_torsion_atom_site_label_4
_geom_torsion
_geom_torsion_site_symmetry_1
_geom_torsion_site_symmetry_4
O6 Eu1 O1 C13 -2.4(4) . .
O3 Eu1 O1 C13 70.1(3) 2_766 .
O5 Eu1 O1 C13 145.1(3) 2_766 .
O4 Eu1 O1 C13 -126.4(3) . .
O2 Eu1 O1 C13 1.1(3) . .
O3 Eu1 O1 C13 125.0(3) . .
N2 Eu1 O1 C13 -71.1(3) . .
N1 Eu1 O1 C13 -135.3(3) . .
Eu1 Eu1 O1 C13 86.7(3) 2_766 .
O6 Eu1 O2 C13 176.0(3) . .
O3 Eu1 O2 C13 -106.0(3) 2_766 .
O5 Eu1 O2 C13 -46.5(4) 2_766 .
O4 Eu1 O2 C13 126.5(3) . .
O1 Eu1 O2 C13 -1.1(3) . .
O3 Eu1 O2 C13 -149.6(3) . .
N2 Eu1 O2 C13 91.9(3) . .
N1 Eu1 O2 C13 43.1(3) . .
Eu1 Eu1 O2 C13 -124.6(3) 2_766 .
O6 Eu1 O3 C25 -90.1(3) . .
O3 Eu1 O3 C25 -169.4(4) 2_766 .
O5 Eu1 O3 C25 111.5(3) 2_766 .
O4 Eu1 O3 C25 1.7(3) . .
O1 Eu1 O3 C25 132.5(4) . .
O2 Eu1 O3 C25 -125.6(3) . .
N2 Eu1 O3 C25 -28.3(4) . .
N1 Eu1 O3 C25 41.6(3) . .
Eu1 Eu1 O3 C25 -169.4(4) 2_766 .
O6 Eu1 O3 Eu1 79.33(14) . 2_766
O3 Eu1 O3 Eu1 0.0 2_766 2_766
O5 Eu1 O3 Eu1 -79.08(14) 2_766 2_766
O4 Eu1 O3 Eu1 171.1(2) . 2_766
O1 Eu1 O3 Eu1 -58.1(3) . 2_766
O2 Eu1 O3 Eu1 43.8(2) . 2_766
N2 Eu1 O3 Eu1 141.08(14) . 2_766
N1 Eu1 O3 Eu1 -148.98(14) . 2_766
O6 Eu1 O4 C25 71.4(4) . .
O3 Eu1 O4 C25 8.7(5) 2_766 .
O5 Eu1 O4 C25 -65.8(4) 2_766 .
O1 Eu1 O4 C25 -151.1(3) . .
O2 Eu1 O4 C25 120.0(4) . .
O3 Eu1 O4 C25 -1.8(3) . .
N2 Eu1 O4 C25 153.0(4) . .
N1 Eu1 O4 C25 -142.1(4) . .
Eu1 Eu1 O4 C25 3.4(4) 2_766 .
O3 Eu1 O6 C37 27.3(5) 2_766 .
O5 Eu1 O6 C37 -20.1(6) 2_766 .
O4 Eu1 O6 C37 -103.4(6) . .
O1 Eu1 O6 C37 108.2(5) . .
O2 Eu1 O6 C37 105.4(6) . .
O3 Eu1 O6 C37 -51.1(5) . .
N2 Eu1 O6 C37 177.1(6) . .
N1 Eu1 O6 C37 -150.5(5) . .
Eu1 Eu1 O6 C37 -13.5(5) 2_766 .
O6 Eu1 N1 C1 141.4(4) . .
O3 Eu1 N1 C1 -34.4(6) 2_766 .
O5 Eu1 N1 C1 -6.6(4) 2_766 .
O4 Eu1 N1 C1 91.6(5) . .
O1 Eu1 N1 C1 -94.3(5) . .
O2 Eu1 N1 C1 -129.4(4) . .
O3 Eu1 N1 C1 59.6(5) . .
N2 Eu1 N1 C1 177.8(5) . .
Eu1 Eu1 N1 C1 33.1(5) 2_766 .
O6 Eu1 N1 C12 -40.1(4) . .
O3 Eu1 N1 C12 144.1(3) 2_766 .
O5 Eu1 N1 C12 171.9(4) 2_766 .
O4 Eu1 N1 C12 -89.9(4) . .
O1 Eu1 N1 C12 84.2(4) . .
O2 Eu1 N1 C12 49.1(4) . .
O3 Eu1 N1 C12 -121.9(4) . .
N2 Eu1 N1 C12 -3.7(4) . .
Eu1 Eu1 N1 C12 -148.4(3) 2_766 .
O6 Eu1 N2 C10 -26.2(4) . .
O3 Eu1 N2 C10 23.8(6) 2_766 .
O5 Eu1 N2 C10 172.3(4) 2_766 .
O4 Eu1 N2 C10 -107.0(5) . .
O1 Eu1 N2 C10 104.5(5) . .
O2 Eu1 N2 C10 51.8(4) . .
O3 Eu1 N2 C10 -83.6(5) . .
N1 Eu1 N2 C10 179.1(5) . .
Eu1 Eu1 N2 C10 -43.7(5) 2_766 .
O6 Eu1 N2 C11 158.5(4) . .
O3 Eu1 N2 C11 -151.4(4) 2_766 .
O5 Eu1 N2 C11 -2.9(5) 2_766 .
O4 Eu1 N2 C11 77.8(4) . .
O1 Eu1 N2 C11 -70.7(4) . .
O2 Eu1 N2 C11 -123.4(4) . .
O3 Eu1 N2 C11 101.2(4) . .
N1 Eu1 N2 C11 3.9(4) . .
Eu1 Eu1 N2 C11 141.0(3) 2_766 .
C12 N1 C1 C2 -2.1(9) . .
Eu1 N1 C1 C2 176.5(5) . .
N1 C1 C2 C3 0.7(10) . .
C1 C2 C3 C4 1.6(10) . .
C2 C3 C4 C12 -2.3(9) . .
C2 C3 C4 C5 177.8(6) . .
C3 C4 C5 C6 179.7(7) . .
C12 C4 C5 C6 -0.3(9) . .
C4 C5 C6 C7 0.1(11) . .
C5 C6 C7 C8 -179.8(7) . .
C5 C6 C7 C11 0.3(10) . .
C11 C7 C8 C9 0.2(10) . .
C6 C7 C8 C9 -179.6(7) . .
C7 C8 C9 C10 0.3(11) . .
C11 N2 C10 C9 -0.8(9) . .
Eu1 N2 C10 C9 -176.2(5) . .
C8 C9 C10 N2 0.0(11) . .
C10 N2 C11 C7 1.3(8) . .
Eu1 N2 C11 C7 176.7(4) . .
C10 N2 C11 C12 -179.3(5) . .
Eu1 N2 C11 C12 -3.9(6) . .
C8 C7 C11 N2 -1.0(9) . .
C6 C7 C11 N2 178.8(5) . .
C8 C7 C11 C12 179.6(6) . .
C6 C7 C11 C12 -0.6(8) . .
C1 N1 C12 C4 1.3(8) . .
Eu1 N1 C12 C4 -177.3(4) . .
C1 N1 C12 C11 -178.0(5) . .
Eu1 N1 C12 C11 3.4(6) . .
C3 C4 C12 N1 0.8(8) . .
C5 C4 C12 N1 -179.2(5) . .
C3 C4 C12 C11 -179.9(5) . .
C5 C4 C12 C11 0.1(8) . .
N2 C11 C12 N1 0.3(7) . .
C7 C11 C12 N1 179.7(5) . .
N2 C11 C12 C4 -179.0(5) . .
C7 C11 C12 C4 0.4(8) . .
Eu1 O2 C13 O1 2.0(5) . .
Eu1 O2 C13 C14 -178.3(4) . .
Eu1 O1 C13 O2 -2.0(5) . .
Eu1 O1 C13 C14 178.3(4) . .
O2 C13 C14 C15 42.3(8) . .
O1 C13 C14 C15 -137.9(6) . .
C13 C14 C15 C16 177.3(6) . .
C14 C15 C16 C17 -178.3(6) . .
C15 C16 C17 C18 -75.8(9) . .
C15 C16 C17 C24 104.5(8) . .
C24 C17 C18 N3 -0.3(8) . .
C16 C17 C18 N3 179.9(6) . .
C19 N3 C18 C17 1.0(8) . .
C18 N3 C19 C24 -1.3(8) . .
C18 N3 C19 C20 178.2(7) . .
N3 C19 C20 C21 -177.5(8) . .
C24 C19 C20 C21 2.0(12) . .
C19 C20 C21 C22 -1.0(14) . .
C20 C21 C22 C23 -0.2(15) . .
C21 C22 C23 C24 0.6(12) . .
C22 C23 C24 C19 0.3(10) . .
C22 C23 C24 C17 176.0(7) . .
N3 C19 C24 C23 177.9(6) . .
C20 C19 C24 C23 -1.6(10) . .
N3 C19 C24 C17 1.1(8) . .
C20 C19 C24 C17 -178.4(6) . .
C18 C17 C24 C23 -176.6(8) . .
C16 C17 C24 C23 3.2(12) . .
C18 C17 C24 C19 -0.5(7) . .
C16 C17 C24 C19 179.3(6) . .
Eu1 O4 C25 O3 3.2(6) . .
Eu1 O4 C25 C26 -174.6(5) . .
Eu1 O3 C25 O4 -151.0(8) 2_766 .
Eu1 O3 C25 O4 -3.0(6) . .
Eu1 O3 C25 C26 26.9(14) 2_766 .
Eu1 O3 C25 C26 174.8(5) . .
O4 C25 C26 C27 57.0(9) . .
O3 C25 C26 C27 -120.8(6) . .
C25 C26 C27 C28 65.4(9) . .
C26 C27 C28 C29 -175.6(7) . .
C27 C28 C29 C30 -85.1(10) . .
C27 C28 C29 C36 91.4(9) . .
C31 N4 C30 C29 -2.1(9) . .
C36 C29 C30 N4 2.0(9) . .
C28 C29 C30 N4 179.1(7) . .
C30 N4 C31 C32 -175.8(8) . .
C30 N4 C31 C36 1.4(9) . .
N4 C31 C32 C33 177.3(9) . .
C36 C31 C32 C33 0.5(12) . .
C31 C32 C33 C34 0.2(15) . .
C32 C33 C34 C35 -0.3(17) . .
C33 C34 C35 C36 -0.3(15) . .
C34 C35 C36 C29 -176.7(8) . .
C34 C35 C36 C31 1.0(12) . .
C30 C29 C36 C35 176.8(9) . .
C28 C29 C36 C35 -0.2(14) . .
C30 C29 C36 C31 -1.1(8) . .
C28 C29 C36 C31 -178.1(7) . .
N4 C31 C36 C35 -178.6(7) . .
C32 C31 C36 C35 -1.1(11) . .
N4 C31 C36 C29 -0.2(8) . .
C32 C31 C36 C29 177.2(7) . .
Eu1 O6 C37 O5 16.4(9) . .
Eu1 O6 C37 C38 -162.7(4) . .
Eu1 O5 C37 O6 -3.8(9) 2_766 .
Eu1 O5 C37 C38 175.3(4) 2_766 .
O6 C37 C38 C39 -154.3(5) . .
O5 C37 C38 C39 26.5(8) . .
C37 C38 C39 C40 -174.2(5) . .
C38 C39 C40 C41 176.3(6) . .
C39 C40 C41 C42 -100.9(8) . .
C39 C40 C41 C48 77.2(8) . .
C48 C41 C42 N5 2.0(7) . .
C40 C41 C42 N5 -179.6(6) . .
C43 N5 C42 C41 -1.4(8) . .
C42 N5 C43 C44 179.7(7) . .
C42 N5 C43 C48 0.1(7) . .
N5 C43 C44 C45 -180.0(7) . .
C48 C43 C44 C45 -0.5(10) . .
C43 C44 C45 C46 1.5(12) . .
C44 C45 C46 C47 -2.4(13) . .
C45 C46 C47 C48 2.1(11) . .
N5 C43 C48 C47 179.9(5) . .
C44 C43 C48 C47 0.3(9) . .
N5 C43 C48 C41 1.1(7) . .
C44 C43 C48 C41 -178.5(6) . .
C46 C47 C48 C43 -1.1(9) . .
C46 C47 C48 C41 177.4(6) . .
C42 C41 C48 C43 -1.9(7) . .
C40 C41 C48 C43 179.7(6) . .
C42 C41 C48 C47 179.6(7) . .
C40 C41 C48 C47 1.2(11) . .
C60 N6 C49 C50 -0.8(10) . .
N6 C49 C50 C51 1.0(12) . .
C49 C50 C51 C52 -0.2(12) . .
C50 C51 C52 C60 -0.8(10) . .
C50 C51 C52 C53 179.6(7) . .
C60 C52 C53 C54 -0.3(11) . .
C51 C52 C53 C54 179.3(7) . .
C52 C53 C54 C55 0.6(11) . .
C53 C54 C55 C56 179.2(7) . .
C53 C54 C55 C59 -0.5(10) . .
C59 C55 C56 C57 0.5(10) . .
C54 C55 C56 C57 -179.2(7) . .
C55 C56 C57 C58 0.2(11) . .
C59 N7 C58 C57 0.4(10) . .
C56 C57 C58 N7 -0.7(11) . .
C58 N7 C59 C55 0.3(9) . .
C58 N7 C59 C60 179.2(6) . .
C56 C55 C59 N7 -0.8(9) . .
C54 C55 C59 N7 178.9(6) . .
C56 C55 C59 C60 -179.6(5) . .
C54 C55 C59 C60 0.1(9) . .
C49 N6 C60 C52 -0.4(9) . .
C49 N6 C60 C59 -179.6(5) . .
C51 C52 C60 N6 1.1(9) . .
C53 C52 C60 N6 -179.3(6) . .
C51 C52 C60 C59 -179.6(6) . .
C53 C52 C60 C59 -0.1(9) . .
N7 C59 C60 N6 0.6(8) . .
C55 C59 C60 N6 179.4(5) . .
N7 C59 C60 C52 -178.7(6) . .
C55 C59 C60 C52 0.2(9) . .
